data_4311601
loop_
_publ_author_name
'Scott D. Bunge'
'Timothy J. Boyle'
'Harry D. Pratt'
'Todd M. Alam'
'Mark A. Rodriguez'

_publ_section_title
;
 Synthesis and Characterization of a Series of Rubidium Alkoxides and
 Rubidium-Titanium Double Alkoxides
;
_journal_name_full 'Inorganic Chemistry'
_journal_page_first 6035
_journal_page_last 6041
_journal_paper_doi 10.1021/ic049325x
_journal_volume 43
_journal_year 2004
_chemical_formula_sum 'C44 H60 O7 Rb4'
_chemical_formula_weight 1042.80
_chemical_name_common '(4) Rb4(DMP)4(THF)2*(THF)solv'
_chemical_name_systematic
; 
 ? 
;
_space_group_IT_number 19
_symmetry_cell_setting orthorhombic
_symmetry_space_group_name_Hall 'P 2ac 2ab'
_symmetry_space_group_name_H-M 'P 21 21 21'
_atom_sites_solution_hydrogens geom
_atom_sites_solution_primary direct
_atom_sites_solution_secondary difmap
_audit_creation_method SHELXL-97
_cell_angle_alpha 90.00
_cell_angle_beta 90.00
_cell_angle_gamma 90.00
_cell_formula_units_Z 4
_cell_length_a 15.709(3)
_cell_length_b 16.580(4)
_cell_length_c 17.556(4)
_cell_measurement_temperature 168(2)
_cell_volume 4572.6(18)
_computing_cell_refinement 'Bruker SMART'
_computing_data_collection 'Bruker SMART'
_computing_data_reduction 'Bruker SAINT'
_computing_molecular_graphics 'Bruker SHELXTL'
_computing_publication_material 'Bruker SHELXTL'
_computing_structure_refinement 'SHELXL-97 (Sheldrick, 1997)'
_computing_structure_solution 'SHELXS-97 (Sheldrick, 1990)'
_diffrn_ambient_temperature 168(2)
_diffrn_measured_fraction_theta_full 0.946
_diffrn_measured_fraction_theta_max 0.946
_diffrn_measurement_device_type 'CCD area detector'
_diffrn_measurement_method 'phi and omega scans'
_diffrn_radiation_monochromator graphite
_diffrn_radiation_source 'fine-focus sealed tube'
_diffrn_radiation_type MoK\a
_diffrn_radiation_wavelength 0.71073
_diffrn_reflns_av_R_equivalents 0.1166
_diffrn_reflns_av_sigmaI/netI 0.1901
_diffrn_reflns_limit_h_max 20
_diffrn_reflns_limit_h_min -19
_diffrn_reflns_limit_k_max 19
_diffrn_reflns_limit_k_min -21
_diffrn_reflns_limit_l_max 19
_diffrn_reflns_limit_l_min -23
_diffrn_reflns_number 27850
_diffrn_reflns_theta_full 28.10
_diffrn_reflns_theta_max 28.10
_diffrn_reflns_theta_min 1.69
_exptl_absorpt_coefficient_mu 4.302
_exptl_absorpt_correction_type none
_exptl_crystal_colour colorless
_exptl_crystal_density_diffrn 1.515
_exptl_crystal_density_meas 0
_exptl_crystal_density_method 'not measured'
_exptl_crystal_description needle
_exptl_crystal_F_000 2112
_exptl_crystal_size_max 0.176
_exptl_crystal_size_mid 0.069
_exptl_crystal_size_min 0.00
_refine_diff_density_max 0.644
_refine_diff_density_min -0.635
_refine_diff_density_rms 0.144
_refine_ls_abs_structure_details 'Flack H D (1983), Acta Cryst. A39, 876-881'
_refine_ls_abs_structure_Flack 0.051(17)
_refine_ls_extinction_method none
_refine_ls_goodness_of_fit_ref 0.960
_refine_ls_hydrogen_treatment mixed
_refine_ls_matrix_type full
_refine_ls_number_parameters 451
_refine_ls_number_reflns 10236
_refine_ls_number_restraints 0
_refine_ls_restrained_S_all 0.960
_refine_ls_R_factor_all 0.1400
_refine_ls_R_factor_gt 0.0766
_refine_ls_shift/su_max 0.025
_refine_ls_shift/su_mean 0.002
_refine_ls_structure_factor_coef Fsqd
_refine_ls_weighting_details 'calc w=1/[\s^2^(Fo^2^)+(0.0682P)^2^+0.0000P] where P=(Fo^2^+2Fc^2^)/3'
_refine_ls_weighting_scheme calc
_refine_ls_wR_factor_gt 0.1583
_refine_ls_wR_factor_ref 0.1784
_reflns_number_gt 5682
_reflns_number_total 10236
_reflns_threshold_expression >2sigma(I)
_cod_data_source_file ic049325xsi20040709_105139_2.cif
_cod_data_source_block sdb087p
_cod_depositor_comments
;
The following automatic conversions were performed:
'_symmetry_cell_setting' value 'Orthorhombic' changed to 'orthorhombic'
according to '/home/saulius/struct/CIF-dictionaries/cif_core.dic'
dictionary named 'cif_core.dic' version 2.4.1 from 2010-06-29.

Automatic conversion script
Id: cif_fix_enum 1527 2010-12-29 10:47:43Z saulius 
;
_cod_original_cell_volume 4572.4(17)
_cod_database_code 4311601

loop_
_symmetry_equiv_pos_as_xyz
'x, y, z'
'-x+1/2, -y, z+1/2'
'-x, y+1/2, -z+1/2'
'x+1/2, -y+1/2, -z'

loop_
_atom_site_label
_atom_site_type_symbol
_atom_site_fract_x
_atom_site_fract_y
_atom_site_fract_z
_atom_site_U_iso_or_equiv
_atom_site_adp_type
_atom_site_occupancy
_atom_site_symmetry_multiplicity
_atom_site_calc_flag
_atom_site_refinement_flags
_atom_site_disorder_assembly
_atom_site_disorder_group
Rb1 Rb 0.21559(7) 1.03513(6) -0.04114(6) 0.0329(3) Uani 1 1 d . . .
Rb2 Rb 0.40004(7) 1.00747(6) 0.09825(6) 0.0347(3) Uani 1 1 d . . .
Rb3 Rb 0.25063(7) 0.85039(6) -0.17498(6) 0.0318(3) Uani 1 1 d . . .
Rb4 Rb 0.23166(7) 0.94413(6) 0.23077(6) 0.0327(3) Uani 1 1 d . . .
O1 O 0.2486(5) 0.9152(4) 0.0714(4) 0.0335(17) Uani 1 1 d . . .
O2 O 0.1297(4) 0.9894(4) -0.1682(4) 0.040(2) Uani 1 1 d . . .
O3 O 0.2310(4) 0.8979(4) -0.3262(4) 0.0344(18) Uani 1 1 d . . .
O4 O 0.1522(4) 1.0101(4) 0.3561(4) 0.0318(18) Uani 1 1 d . . .
O5 O 0.2162(5) 0.7637(4) 0.2333(5) 0.052(2) Uani 1 1 d . . .
O6 O 0.3459(8) 0.7084(6) -0.2251(6) 0.087(3) Uani 1 1 d . . .
C1 C 0.2343(7) 0.8441(6) 0.0383(6) 0.032(3) Uani 1 1 d . . .
C2 C 0.1549(6) 0.8258(6) 0.0070(6) 0.026(2) Uani 1 1 d . . .
C3 C 0.1433(7) 0.7528(6) -0.0355(6) 0.035(3) Uani 1 1 d . . .
C4 C 0.2092(7) 0.6973(7) -0.0415(7) 0.041(3) Uani 1 1 d . . .
C5 C 0.2862(7) 0.7129(6) -0.0046(7) 0.038(3) Uani 1 1 d . . .
C6 C 0.2991(7) 0.7838(6) 0.0349(6) 0.036(3) Uani 1 1 d . . .
C7 C 0.0810(7) 0.8822(7) 0.0148(8) 0.050(4) Uani 1 1 d . . .
C8 C 0.3835(7) 0.7992(7) 0.0791(6) 0.037(3) Uani 1 1 d . . .
C9 C 0.4380(7) 0.9981(7) 0.2895(6) 0.036(3) Uani 1 1 d . . .
C10 C 0.4656(7) 0.9178(6) 0.2699(6) 0.034(3) Uani 1 1 d . . .
C11 C 0.5357(7) 0.9067(7) 0.2218(7) 0.043(3) Uani 1 1 d . . .
C12 C 0.5824(7) 0.9719(8) 0.1913(7) 0.044(3) Uani 1 1 d . . .
C13 C 0.5582(7) 1.0495(8) 0.2127(7) 0.050(3) Uani 1 1 d . . .
C14 C 0.4888(7) 1.0635(6) 0.2600(6) 0.034(3) Uani 1 1 d . . .
C15 C 0.4208(7) 0.8457(7) 0.3073(8) 0.050(3) Uani 1 1 d . . .
C16 C 0.4644(7) 1.1485(6) 0.2882(7) 0.043(3) Uani 1 1 d . . .
C17 C 0.2312(7) 1.1451(6) 0.1183(6) 0.036(3) Uani 1 1 d . . .
C18 C 0.1420(7) 1.1391(7) 0.1038(6) 0.037(3) Uani 1 1 d . . .
C19 C 0.1050(9) 1.1783(7) 0.0453(8) 0.057(4) Uani 1 1 d . . .
C20 C 0.1575(10) 1.2332(7) -0.0035(7) 0.059(4) Uani 1 1 d . . .
C21 C 0.2456(9) 1.2446(7) 0.0161(6) 0.044(3) Uani 1 1 d . . .
C22 C 0.2812(9) 1.2006(6) 0.0747(6) 0.045(3) Uani 1 1 d . . .
C23 C 0.0889(7) 1.0843(7) 0.1532(7) 0.049(4) Uani 1 1 d . . .
C24 C 0.3719(9) 1.2204(7) 0.0934(9) 0.060(4) Uani 1 1 d . . .
C25 C 0.0813(7) 0.9955(7) 0.3951(6) 0.035(3) Uani 1 1 d . . .
C26 C 0.0593(7) 0.9121(6) 0.4149(6) 0.036(3) Uani 1 1 d . . .
C27 C 0.5140(8) 1.1006(8) -0.0390(7) 0.054(4) Uani 1 1 d . . .
C28 C 0.5662(7) 1.0363(8) -0.0116(6) 0.040(3) Uani 1 1 d . . .
C29 C 0.5460(6) 0.9599(7) -0.0332(6) 0.034(3) Uani 1 1 d . . .
C30 C 0.4740(6) 0.9407(6) -0.0762(6) 0.032(3) Uani 1 1 d . . .
C31 C 0.1062(7) 0.8416(7) 0.3814(7) 0.050(3) Uani 1 1 d . . .
C32 C 0.4551(6) 0.8563(6) -0.1039(7) 0.039(3) Uani 1 1 d . . .
C33 C 0.2624(11) 0.6985(8) 0.2784(11) 0.099(6) Uani 1 1 d . . .
C34 C 0.2153(11) 0.6272(9) 0.2675(11) 0.110(7) Uani 1 1 d . . .
C35 C 0.1459(13) 0.6447(10) 0.2145(12) 0.128(8) Uani 1 1 d . . .
C36 C 0.1487(8) 0.7292(7) 0.1879(8) 0.053(4) Uani 1 1 d . . .
C37 C 0.4188(16) 0.6654(12) -0.1931(13) 0.158(11) Uani 1 1 d . . .
C38 C 0.4205(10) 0.5824(10) -0.2261(10) 0.086(5) Uani 1 1 d . . .
C39 C 0.3510(13) 0.5785(8) -0.2805(10) 0.097(6) Uani 1 1 d . . .
C40 C 0.3213(16) 0.6692(10) -0.2999(13) 0.161(11) Uani 1 1 d . . .

loop_
_atom_site_aniso_label
_atom_site_aniso_U_11
_atom_site_aniso_U_22
_atom_site_aniso_U_33
_atom_site_aniso_U_23
_atom_site_aniso_U_13
_atom_site_aniso_U_12
Rb1 0.0369(6) 0.0324(6) 0.0293(6) -0.0031(5) -0.0003(5) 0.0046(5)
Rb2 0.0290(6) 0.0421(7) 0.0330(6) -0.0036(5) -0.0004(5) -0.0056(5)
Rb3 0.0336(6) 0.0270(5) 0.0348(6) 0.0006(5) -0.0004(6) -0.0027(5)
Rb4 0.0400(7) 0.0279(5) 0.0303(6) -0.0014(4) 0.0045(5) -0.0010(5)
O1 0.039(4) 0.032(4) 0.030(4) -0.005(3) 0.002(4) -0.012(4)
O2 0.027(4) 0.047(5) 0.045(5) 0.003(4) -0.007(4) -0.004(4)
O3 0.029(4) 0.038(4) 0.037(4) -0.009(4) -0.006(4) -0.001(3)
O4 0.026(4) 0.031(4) 0.038(5) -0.002(3) 0.011(3) 0.002(3)
O5 0.056(5) 0.037(5) 0.064(6) -0.005(4) 0.009(5) 0.001(4)
O6 0.141(10) 0.053(6) 0.066(7) -0.015(5) -0.017(7) 0.022(7)
C1 0.035(7) 0.036(6) 0.026(6) 0.000(5) 0.010(5) 0.003(5)
C2 0.018(5) 0.029(6) 0.030(6) 0.014(5) 0.003(5) 0.002(5)
C3 0.048(7) 0.033(6) 0.026(6) 0.010(5) 0.000(6) -0.021(6)
C4 0.036(7) 0.041(7) 0.045(8) 0.000(6) -0.004(6) -0.010(6)
C5 0.046(7) 0.032(6) 0.037(7) -0.002(5) 0.009(6) 0.006(6)
C6 0.037(7) 0.037(7) 0.035(7) 0.004(5) 0.003(6) 0.001(5)
C7 0.036(7) 0.041(7) 0.071(10) -0.014(6) -0.001(7) -0.007(6)
C8 0.027(6) 0.044(7) 0.040(7) -0.015(6) -0.009(5) 0.014(5)
C9 0.044(7) 0.036(7) 0.028(6) 0.001(5) -0.014(6) -0.007(6)
C10 0.038(7) 0.034(6) 0.029(7) -0.009(5) -0.010(6) 0.001(5)
C11 0.041(7) 0.052(8) 0.037(8) -0.023(6) -0.006(6) 0.010(6)
C12 0.031(7) 0.055(8) 0.045(8) -0.008(6) -0.003(6) 0.022(6)
C13 0.026(6) 0.085(10) 0.039(8) -0.005(7) -0.005(6) 0.003(7)
C14 0.037(6) 0.024(6) 0.040(7) -0.005(5) -0.024(6) -0.006(5)
C15 0.037(7) 0.032(7) 0.081(10) -0.009(7) -0.007(7) 0.007(6)
C16 0.048(7) 0.021(6) 0.060(9) -0.009(6) -0.008(6) -0.008(6)
C17 0.044(7) 0.029(6) 0.035(7) -0.014(5) 0.001(6) -0.002(6)
C18 0.044(7) 0.040(7) 0.028(6) -0.006(6) -0.001(6) 0.007(6)
C19 0.079(10) 0.048(8) 0.043(8) 0.002(7) 0.011(8) 0.034(7)
C20 0.114(13) 0.040(8) 0.022(7) -0.001(6) 0.014(8) 0.047(8)
C21 0.059(8) 0.041(7) 0.032(7) -0.008(5) 0.007(7) 0.012(7)
C22 0.072(9) 0.031(6) 0.032(7) -0.006(5) 0.013(7) 0.003(6)
C23 0.021(6) 0.055(8) 0.069(10) 0.007(7) -0.002(6) 0.012(6)
C24 0.065(9) 0.036(7) 0.079(11) -0.011(7) 0.002(8) -0.028(6)
C25 0.035(7) 0.044(7) 0.026(6) -0.006(6) -0.005(5) -0.007(6)
C26 0.039(7) 0.038(7) 0.033(7) 0.003(6) 0.001(6) -0.004(5)
C27 0.053(8) 0.059(9) 0.049(9) -0.011(7) 0.012(7) -0.043(7)
C28 0.029(6) 0.054(8) 0.038(7) 0.010(6) 0.004(5) -0.024(6)
C29 0.023(6) 0.043(7) 0.037(7) -0.002(6) -0.004(5) 0.009(5)
C30 0.029(6) 0.038(7) 0.029(6) -0.006(5) 0.002(5) 0.022(5)
C31 0.050(8) 0.029(7) 0.071(9) -0.018(6) 0.002(7) 0.010(6)
C32 0.024(6) 0.026(6) 0.066(9) -0.002(6) 0.001(6) 0.001(5)
C33 0.100(13) 0.039(8) 0.159(18) -0.003(10) -0.026(14) -0.005(9)
C34 0.115(14) 0.055(10) 0.161(18) 0.029(10) -0.105(14) -0.021(9)
C35 0.142(17) 0.071(12) 0.17(2) 0.035(13) -0.069(16) -0.038(13)
C36 0.063(9) 0.034(7) 0.062(9) 0.001(6) -0.025(8) -0.020(6)
C37 0.21(3) 0.093(15) 0.17(2) -0.051(15) -0.09(2) 0.087(16)
C38 0.081(12) 0.086(12) 0.092(14) -0.048(10) -0.002(10) 0.027(9)
C39 0.146(17) 0.038(9) 0.105(15) 0.003(9) -0.042(14) 0.007(10)
C40 0.26(3) 0.059(12) 0.16(2) -0.056(13) -0.10(2) 0.037(15)

loop_
_atom_type_symbol
_atom_type_description
_atom_type_scat_dispersion_real
_atom_type_scat_dispersion_imag
_atom_type_scat_source
C C 0.0033 0.0016 'International Tables Vol C Tables 4.2.6.8 and 6.1.1.4'
H H 0.0000 0.0000 'International Tables Vol C Tables 4.2.6.8 and 6.1.1.4'
O O 0.0106 0.0060 'International Tables Vol C Tables 4.2.6.8 and 6.1.1.4'
Rb Rb -0.9393 2.9676 'International Tables Vol C Tables 4.2.6.8 and 6.1.1.4'

loop_
_geom_angle_atom_site_label_1
_geom_angle_atom_site_label_2
_geom_angle_atom_site_label_3
_geom_angle
_geom_angle_site_symmetry_1
_geom_angle_site_symmetry_3
_geom_angle_publ_flag
O2 Rb1 O4 76.6(2) . 2_574 ?
O2 Rb1 O1 117.7(2) . . ?
O4 Rb1 O1 97.06(19) 2_574 . ?
O2 Rb1 C18 127.4(3) . . ?
O4 Rb1 C18 152.2(2) 2_574 . ?
O1 Rb1 C18 83.9(2) . . ?
O2 Rb1 C19 108.4(3) . . ?
O4 Rb1 C19 149.4(3) 2_574 . ?
O1 Rb1 C19 106.1(3) . . ?
C18 Rb1 C19 23.6(3) . . ?
O2 Rb1 C17 151.0(3) . . ?
O4 Rb1 C17 128.2(2) 2_574 . ?
O1 Rb1 C17 77.7(2) . . ?
C18 Rb1 C17 24.8(3) . . ?
C19 Rb1 C17 42.7(3) . . ?
O2 Rb1 C25 98.8(2) . 2_574 ?
O4 Rb1 C25 22.2(2) 2_574 2_574 ?
O1 Rb1 C25 87.3(2) . 2_574 ?
C18 Rb1 C25 131.3(3) . 2_574 ?
C19 Rb1 C25 138.3(3) . 2_574 ?
C17 Rb1 C25 106.6(3) . 2_574 ?
O2 Rb1 C7 73.9(3) . . ?
O4 Rb1 C7 115.7(2) 2_574 . ?
O1 Rb1 C7 53.2(3) . . ?
C18 Rb1 C7 87.1(3) . . ?
C19 Rb1 C7 94.3(3) . . ?
C17 Rb1 C7 102.0(3) . . ?
C25 Rb1 C7 123.8(3) 2_574 . ?
O2 Rb1 C20 106.9(3) . . ?
O4 Rb1 C20 124.1(3) 2_574 . ?
O1 Rb1 C20 125.1(2) . . ?
C18 Rb1 C20 42.5(3) . . ?
C19 Rb1 C20 25.4(3) . . ?
C17 Rb1 C20 49.1(3) . . ?
C25 Rb1 C20 116.6(3) 2_574 . ?
C7 Rb1 C20 118.7(3) . . ?
O2 Rb1 C1 96.7(2) . . ?
O4 Rb1 C1 87.3(2) 2_574 . ?
O1 Rb1 C1 21.6(2) . . ?
C18 Rb1 C1 101.4(3) . . ?
C19 Rb1 C1 120.9(3) . . ?
C17 Rb1 C1 98.9(3) . . ?
C25 Rb1 C1 85.2(2) 2_574 . ?
C7 Rb1 C1 42.8(3) . . ?
C20 Rb1 C1 143.9(3) . . ?
O2 Rb1 C22 145.8(3) . . ?
O4 Rb1 C22 110.7(2) 2_574 . ?
O1 Rb1 C22 95.1(2) . . ?
C18 Rb1 C22 41.9(3) . . ?
C19 Rb1 C22 48.6(3) . . ?
C17 Rb1 C22 23.6(2) . . ?
C25 Rb1 C22 91.8(3) 2_574 . ?
C7 Rb1 C22 125.5(3) . . ?
C20 Rb1 C22 40.5(3) . . ?
C1 Rb1 C22 116.6(3) . . ?
O2 Rb1 C21 123.8(3) . . ?
O4 Rb1 C21 109.3(2) 2_574 . ?
O1 Rb1 C21 116.7(2) . . ?
C18 Rb1 C21 48.1(3) . . ?
C19 Rb1 C21 42.1(3) . . ?
C17 Rb1 C21 40.7(3) . . ?
C25 Rb1 C21 96.4(3) 2_574 . ?
C7 Rb1 C21 134.6(3) . . ?
C20 Rb1 C21 23.1(3) . . ?
C1 Rb1 C21 138.3(3) . . ?
C22 Rb1 C21 22.0(2) . . ?
O1 Rb2 O3 77.02(19) . 2_575 ?
O1 Rb2 C13 147.6(3) . . ?
O3 Rb2 C13 98.2(3) 2_575 . ?
O1 Rb2 C28 129.9(2) . . ?
O3 Rb2 C28 138.8(3) 2_575 . ?
C13 Rb2 C28 74.1(3) . . ?
O1 Rb2 C14 130.0(2) . . ?
O3 Rb2 C14 75.8(2) 2_575 . ?
C13 Rb2 C14 24.4(3) . . ?
C28 Rb2 C14 97.4(3) . . ?
O1 Rb2 C29 109.2(2) . . ?
O3 Rb2 C29 157.9(2) 2_575 . ?
C13 Rb2 C29 87.3(3) . . ?
C28 Rb2 C29 23.7(3) . . ?
C14 Rb2 C29 111.8(3) . . ?
O1 Rb2 C12 134.1(3) . . ?
O3 Rb2 C12 118.6(2) 2_575 . ?
C13 Rb2 C12 24.2(3) . . ?
C28 Rb2 C12 68.4(3) . . ?
C14 Rb2 C12 43.0(3) . . ?
C29 Rb2 C12 73.1(3) . . ?
O1 Rb2 C27 124.5(2) . . ?
O3 Rb2 C27 117.0(3) 2_575 . ?
C13 Rb2 C27 86.5(3) . . ?
C28 Rb2 C27 24.7(3) . . ?
C14 Rb2 C27 105.2(3) . . ?
C29 Rb2 C27 41.6(3) . . ?
C12 Rb2 C27 88.6(3) . . ?
O1 Rb2 C9 106.4(2) . . ?
O3 Rb2 C9 72.5(2) 2_575 . ?
C13 Rb2 C9 43.3(3) . . ?
C28 Rb2 C9 116.5(3) . . ?
C14 Rb2 C9 24.7(3) . . ?
C29 Rb2 C9 123.2(3) . . ?
C12 Rb2 C9 50.4(3) . . ?
C27 Rb2 C9 129.1(3) . . ?
O1 Rb2 C30 87.8(2) . . ?
O3 Rb2 C30 144.5(2) 2_575 . ?
C13 Rb2 C30 110.9(3) . . ?
C28 Rb2 C30 42.2(3) . . ?
C14 Rb2 C30 135.3(3) . . ?
C29 Rb2 C30 23.6(2) . . ?
C12 Rb2 C30 95.0(3) . . ?
C27 Rb2 C30 48.4(3) . . ?
C9 Rb2 C30 142.9(3) . . ?
O1 Rb2 C11 110.8(3) . . ?
O3 Rb2 C11 114.2(2) 2_575 . ?
C13 Rb2 C11 41.6(3) . . ?
C28 Rb2 C11 87.1(3) . . ?
C14 Rb2 C11 48.5(3) . . ?
C29 Rb2 C11 84.1(3) . . ?
C12 Rb2 C11 23.8(3) . . ?
C27 Rb2 C11 109.9(3) . . ?
C9 Rb2 C11 41.9(3) . . ?
C30 Rb2 C11 101.1(3) . . ?
O1 Rb2 C8 52.6(2) . . ?
O3 Rb2 C8 121.8(2) 2_575 . ?
C13 Rb2 C8 109.1(3) . . ?
C28 Rb2 C8 98.5(3) . . ?
C14 Rb2 C8 113.2(3) . . ?
C29 Rb2 C8 75.6(3) . . ?
C12 Rb2 C8 86.4(3) . . ?
C27 Rb2 C8 115.1(3) . . ?
C9 Rb2 C8 93.6(3) . . ?
C30 Rb2 C8 67.8(3) . . ?
C11 Rb2 C8 68.2(3) . . ?
O3 Rb3 O4 90.7(2) . 2_574 ?
O3 Rb3 O6 89.9(3) . . ?
O4 Rb3 O6 116.2(3) 2_574 . ?
O3 Rb3 O2 75.5(2) . . ?
O4 Rb3 O2 72.79(19) 2_574 . ?
O6 Rb3 O2 163.3(3) . . ?
O3 Rb3 C3 140.3(2) . . ?
O4 Rb3 C3 121.4(2) 2_574 . ?
O6 Rb3 C3 95.0(3) . . ?
O2 Rb3 C3 91.3(2) . . ?
O3 Rb3 C16 73.2(2) . 2_574 ?
O4 Rb3 C16 124.2(2) 2_574 2_574 ?
O6 Rb3 C16 116.8(3) . 2_574 ?
O2 Rb3 C16 51.6(2) . 2_574 ?
C3 Rb3 C16 69.5(3) . 2_574 ?
O3 Rb3 C32 116.1(2) . . ?
O4 Rb3 C32 53.4(2) 2_574 . ?
O6 Rb3 C32 69.8(3) . . ?
O2 Rb3 C32 123.8(2) . . ?
C3 Rb3 C32 102.4(3) . . ?
C16 Rb3 C32 169.4(3) 2_574 . ?
O3 Rb3 C4 145.0(2) . . ?
O4 Rb3 C4 124.2(2) 2_574 . ?
O6 Rb3 C4 73.4(3) . . ?
O2 Rb3 C4 114.3(2) . . ?
C3 Rb3 C4 23.1(3) . . ?
C16 Rb3 C4 87.0(3) 2_574 . ?
C32 Rb3 C4 87.2(3) . . ?
O3 Rb3 C2 147.4(2) . . ?
O4 Rb3 C2 98.6(2) 2_574 . ?
O6 Rb3 C2 113.2(3) . . ?
O2 Rb3 C2 77.5(2) . . ?
C3 Rb3 C2 23.7(2) . . ?
C16 Rb3 C2 75.8(3) 2_574 . ?
C32 Rb3 C2 94.1(3) . . ?
C4 Rb3 C2 40.5(2) . . ?
O3 Rb3 C17 18.8(2) . 2_574 ?
O4 Rb3 C17 97.7(2) 2_574 2_574 ?
O6 Rb3 C17 71.1(3) . 2_574 ?
O2 Rb3 C17 94.2(2) . 2_574 ?
C3 Rb3 C17 140.4(3) . 2_574 ?
C16 Rb3 C17 83.7(3) 2_574 2_574 ?
C32 Rb3 C17 106.7(3) . 2_574 ?
C4 Rb3 C17 133.9(3) . 2_574 ?
C2 Rb3 C17 158.7(2) . 2_574 ?
O3 Rb3 Rb4 48.65(14) . 2_574 ?
O4 Rb3 Rb4 46.35(14) 2_574 2_574 ?
O6 Rb3 Rb4 123.6(2) . 2_574 ?
O2 Rb3 Rb4 51.13(14) . 2_574 ?
C3 Rb3 Rb4 141.3(2) . 2_574 ?
C16 Rb3 Rb4 89.17(18) 2_574 2_574 ?
C32 Rb3 Rb4 93.68(18) . 2_574 ?
C4 Rb3 Rb4 162.1(2) . 2_574 ?
C2 Rb3 Rb4 121.70(16) . 2_574 ?
C17 Rb3 Rb4 62.72(17) 2_574 2_574 ?
O3 Rb3 Rb1 109.66(14) . . ?
O4 Rb3 Rb1 46.88(14) 2_574 . ?
O6 Rb3 Rb1 152.3(2) . . ?
O2 Rb3 Rb1 43.99(15) . . ?
C3 Rb3 Rb1 82.49(19) . . ?
C16 Rb3 Rb1 88.3(2) 2_574 . ?
C32 Rb3 Rb1 83.75(19) . . ?
C4 Rb3 Rb1 98.00(19) . . ?
C2 Rb3 Rb1 59.25(16) . . ?
C17 Rb3 Rb1 126.55(17) 2_574 . ?
Rb4 Rb3 Rb1 64.42(3) 2_574 . ?
O4 Rb4 O1 153.2(2) . . ?
O4 Rb4 O3 90.5(2) . 2_575 ?
O1 Rb4 O3 78.01(19) . 2_575 ?
O4 Rb4 O5 110.3(2) . . ?
O1 Rb4 O5 81.6(2) . . ?
O3 Rb4 O5 158.9(2) 2_575 . ?
O4 Rb4 O2 73.3(2) . 2_575 ?
O1 Rb4 O2 124.8(2) . 2_575 ?
O3 Rb4 O2 74.0(2) 2_575 2_575 ?
O5 Rb4 O2 114.4(2) . 2_575 ?
O4 Rb4 C23 76.0(3) . . ?
O1 Rb4 C23 77.9(3) . . ?
O3 Rb4 C23 52.3(2) 2_575 . ?
O5 Rb4 C23 127.9(3) . . ?
O2 Rb4 C23 116.6(2) 2_575 . ?
O4 Rb4 C9 94.7(2) . . ?
O1 Rb4 C9 104.2(2) . . ?
O3 Rb4 C9 71.4(2) 2_575 . ?
O5 Rb4 C9 108.9(3) . . ?
O2 Rb4 C9 21.5(2) 2_575 . ?
C23 Rb4 C9 122.3(3) . . ?
O4 Rb4 C15 104.6(3) . . ?
O1 Rb4 C15 102.1(3) . . ?
O3 Rb4 C15 111.8(2) 2_575 . ?
O5 Rb4 C15 67.3(2) . . ?
O2 Rb4 C15 50.1(2) 2_575 . ?
C23 Rb4 C15 164.0(3) . . ?
C9 Rb4 C15 41.8(3) . . ?
O4 Rb4 Rb2 135.88(15) . . ?
O1 Rb4 Rb2 50.21(14) . . ?
O3 Rb4 Rb2 50.98(14) 2_575 . ?
O5 Rb4 Rb2 110.62(16) . . ?
O2 Rb4 Rb2 75.43(14) 2_575 . ?
C23 Rb4 Rb2 91.4(2) . . ?
C9 Rb4 Rb2 56.61(18) . . ?
C15 Rb4 Rb2 77.0(2) . . ?
O4 Rb4 C31 51.1(2) . . ?
O1 Rb4 C31 132.2(2) . . ?
O3 Rb4 C31 140.9(2) 2_575 . ?
O5 Rb4 C31 59.3(2) . . ?
O2 Rb4 C31 97.6(2) 2_575 . ?
C23 Rb4 C31 103.9(3) . . ?
C9 Rb4 C31 113.4(3) . . ?
C15 Rb4 C31 88.0(3) . . ?
Rb2 Rb4 C31 164.62(18) . . ?
O4 Rb4 Rb3 47.89(14) . 2_575 ?
O1 Rb4 Rb3 124.88(13) . 2_575 ?
O3 Rb4 Rb3 46.91(14) 2_575 2_575 ?
O5 Rb4 Rb3 153.34(17) . 2_575 ?
O2 Rb4 Rb3 50.46(14) 2_575 2_575 ?
C23 Rb4 Rb3 67.7(2) . 2_575 ?
C9 Rb4 Rb3 64.96(19) . 2_575 ?
C15 Rb4 Rb3 100.44(19) . 2_575 ?
Rb2 Rb4 Rb3 88.10(3) . 2_575 ?
C31 Rb4 Rb3 98.01(17) . 2_575 ?
O4 Rb4 Rb1 43.86(14) . 2_575 ?
O1 Rb4 Rb1 162.34(16) . 2_575 ?
O3 Rb4 Rb1 102.88(15) 2_575 2_575 ?
O5 Rb4 Rb1 94.91(17) . 2_575 ?
O2 Rb4 Rb1 41.41(14) 2_575 2_575 ?
C23 Rb4 Rb1 116.9(2) . 2_575 ?
C9 Rb4 Rb1 60.44(18) . 2_575 ?
C15 Rb4 Rb1 60.9(2) . 2_575 ?
Rb2 Rb4 Rb1 116.64(4) . 2_575 ?
C31 Rb4 Rb1 56.64(19) . 2_575 ?
Rb3 Rb4 Rb1 59.00(3) 2_575 2_575 ?
C1 O1 Rb4 124.2(6) . . ?
C1 O1 Rb1 106.5(6) . . ?
Rb4 O1 Rb1 123.1(2) . . ?
C1 O1 Rb2 133.1(6) . . ?
Rb4 O1 Rb2 79.99(17) . . ?
Rb1 O1 Rb2 83.81(17) . . ?
C9 O2 Rb1 145.4(7) 2_574 . ?
C9 O2 Rb3 127.9(7) 2_574 . ?
Rb1 O2 Rb3 86.1(2) . . ?
C9 O2 Rb4 101.2(6) 2_574 2_574 ?
Rb1 O2 Rb4 91.3(2) . 2_574 ?
Rb3 O2 Rb4 78.41(18) . 2_574 ?
C17 O3 Rb3 119.4(6) 2_574 . ?
C17 O3 Rb4 130.3(6) 2_574 2_574 ?
Rb3 O3 Rb4 84.44(19) . 2_574 ?
C17 O3 Rb2 105.5(6) 2_574 2_574 ?
Rb3 O3 Rb2 131.7(3) . 2_574 ?
Rb4 O3 Rb2 79.09(18) 2_574 2_574 ?
C25 O4 Rb4 135.9(6) . . ?
C25 O4 Rb3 134.5(6) . 2_575 ?
Rb4 O4 Rb3 85.76(19) . 2_575 ?
C25 O4 Rb1 103.7(6) . 2_575 ?
Rb4 O4 Rb1 94.08(19) . 2_575 ?
Rb3 O4 Rb1 86.80(19) 2_575 2_575 ?
C36 O5 C33 110.8(9) . . ?
C36 O5 Rb4 116.5(6) . . ?
C33 O5 Rb4 132.5(7) . . ?
C37 O6 C40 108.9(13) . . ?
C37 O6 Rb3 132.7(10) . . ?
C40 O6 Rb3 118.3(10) . . ?
O1 C1 C2 121.0(9) . . ?
O1 C1 C6 121.1(9) . . ?
C2 C1 C6 117.9(9) . . ?
O1 C1 Rb1 51.9(5) . . ?
C2 C1 Rb1 88.0(6) . . ?
C6 C1 Rb1 133.0(7) . . ?
C1 C2 C3 120.2(9) . . ?
C1 C2 C7 121.4(9) . . ?
C3 C2 C7 118.4(10) . . ?
C1 C2 Rb3 87.2(6) . . ?
C3 C2 Rb3 71.5(6) . . ?
C7 C2 Rb3 109.8(7) . . ?
C1 C2 Rb1 69.9(6) . . ?
C3 C2 Rb1 135.0(7) . . ?
C7 C2 Rb1 68.6(6) . . ?
Rb3 C2 Rb1 65.04(16) . . ?
C4 C3 C2 120.3(10) . . ?
C4 C3 Rb3 83.7(7) . . ?
C2 C3 Rb3 84.8(6) . . ?
C3 C4 C5 119.2(10) . . ?
C3 C4 Rb3 73.2(6) . . ?
C5 C4 Rb3 90.8(7) . . ?
C6 C5 C4 121.2(10) . . ?
C5 C6 C1 120.8(10) . . ?
C5 C6 C8 121.1(10) . . ?
C1 C6 C8 118.1(9) . . ?
C2 C7 Rb1 87.5(6) . . ?
C6 C8 Rb2 106.0(6) . . ?
O2 C9 C10 121.6(10) 2_575 . ?
O2 C9 C14 122.1(10) 2_575 . ?
C10 C9 C14 116.3(10) . . ?
O2 C9 Rb2 114.1(6) 2_575 . ?
C10 C9 Rb2 82.0(6) . . ?
C14 C9 Rb2 73.1(6) . . ?
O2 C9 Rb4 57.3(5) 2_575 . ?
C10 C9 Rb4 88.4(6) . . ?
C14 C9 Rb4 126.6(7) . . ?
Rb2 C9 Rb4 64.04(18) . . ?
C11 C10 C9 120.1(11) . . ?
C11 C10 C15 121.1(10) . . ?
C9 C10 C15 118.7(10) . . ?
C11 C10 Rb2 76.6(7) . . ?
C9 C10 Rb2 74.1(6) . . ?
C15 C10 Rb2 124.2(7) . . ?
C10 C11 C12 122.5(10) . . ?
C10 C11 Rb2 80.3(6) . . ?
C12 C11 Rb2 73.4(7) . . ?
C13 C12 C11 117.5(10) . . ?
C13 C12 Rb2 74.7(6) . . ?
C11 C12 Rb2 82.8(7) . . ?
C14 C13 C12 122.0(12) . . ?
C14 C13 Rb2 78.8(6) . . ?
C12 C13 Rb2 81.1(7) . . ?
C13 C14 C9 121.5(10) . . ?
C13 C14 C16 122.6(10) . . ?
C9 C14 C16 115.8(10) . . ?
C13 C14 Rb2 76.7(6) . . ?
C9 C14 Rb2 82.2(6) . . ?
C16 C14 Rb2 115.4(7) . . ?
C10 C15 Rb4 82.4(6) . . ?
C14 C16 Rb3 108.0(6) . 2_575 ?
O3 C17 C18 121.7(10) 2_575 . ?
O3 C17 C22 119.1(10) 2_575 . ?
C18 C17 C22 119.2(11) . . ?
O3 C17 Rb1 110.4(6) 2_575 . ?
C18 C17 Rb1 75.0(6) . . ?
C22 C17 Rb1 86.8(6) . . ?
O3 C17 Rb2 52.8(5) 2_575 . ?
C18 C17 Rb2 132.7(7) . . ?
C22 C17 Rb2 87.2(7) . . ?
Rb1 C17 Rb2 67.56(19) . . ?
O3 C17 Rb3 41.8(5) 2_575 2_575 ?
C18 C17 Rb3 104.8(7) . 2_575 ?
C22 C17 Rb3 118.4(7) . 2_575 ?
Rb1 C17 Rb3 148.2(3) . 2_575 ?
Rb2 C17 Rb3 93.1(3) . 2_575 ?
C19 C18 C17 121.7(12) . . ?
C19 C18 C23 119.4(11) . . ?
C17 C18 C23 118.8(10) . . ?
C19 C18 Rb1 79.3(7) . . ?
C17 C18 Rb1 80.1(6) . . ?
C23 C18 Rb1 108.9(7) . . ?
C18 C19 C20 119.5(13) . . ?
C18 C19 Rb1 77.2(7) . . ?
C20 C19 Rb1 83.4(6) . . ?
C21 C20 C19 118.3(11) . . ?
C21 C20 Rb1 85.3(7) . . ?
C19 C20 Rb1 71.3(6) . . ?
C22 C21 C20 119.9(12) . . ?
C22 C21 Rb1 75.8(7) . . ?
C20 C21 Rb1 71.6(6) . . ?
C21 C22 C17 121.1(12) . . ?
C21 C22 C24 115.6(11) . . ?
C17 C22 C24 123.1(11) . . ?
C21 C22 Rb1 82.2(7) . . ?
C17 C22 Rb1 69.6(6) . . ?
C24 C22 Rb1 124.6(7) . . ?
C21 C22 Rb2 137.7(7) . . ?
C17 C22 Rb2 70.3(6) . . ?
C24 C22 Rb2 71.8(7) . . ?
Rb1 C22 Rb2 63.08(17) . . ?
C18 C23 Rb4 105.6(6) . . ?
C22 C24 Rb2 84.6(6) . . ?
O4 C25 C30 123.0(10) . 2_575 ?
O4 C25 C26 119.4(10) . . ?
C30 C25 C26 117.5(10) 2_575 . ?
O4 C25 Rb1 54.1(5) . 2_575 ?
C30 C25 Rb1 123.4(7) 2_575 2_575 ?
C26 C25 Rb1 90.1(7) . 2_575 ?
O4 C25 Rb2 116.5(6) . 2_575 ?
C30 C25 Rb2 73.4(6) 2_575 2_575 ?
C26 C25 Rb2 76.7(6) . 2_575 ?
Rb1 C25 Rb2 66.12(18) 2_575 2_575 ?
C27 C26 C25 117.7(11) 2_575 . ?
C27 C26 C31 120.3(10) 2_575 . ?
C25 C26 C31 121.7(10) . . ?
C27 C26 Rb2 71.6(7) 2_575 2_575 ?
C25 C26 Rb2 79.5(6) . 2_575 ?
C31 C26 Rb2 124.1(8) . 2_575 ?
C27 C26 Rb1 133.3(8) 2_575 2_575 ?
C25 C26 Rb1 66.7(6) . 2_575 ?
C31 C26 Rb1 78.3(6) . 2_575 ?
Rb2 C26 Rb1 63.39(19) 2_575 2_575 ?
C26 C27 C28 123.1(10) 2_574 . ?
C26 C27 Rb2 84.8(6) 2_574 . ?
C28 C27 Rb2 73.9(6) . . ?
C29 C28 C27 117.7(10) . . ?
C29 C28 Rb2 80.9(6) . . ?
C27 C28 Rb2 81.4(7) . . ?
C28 C29 C30 123.6(10) . . ?
C28 C29 Rb2 75.4(6) . . ?
C30 C29 Rb2 82.6(6) . . ?
C29 C30 C25 120.2(10) . 2_574 ?
C29 C30 C32 123.0(9) . . ?
C25 C30 C32 116.4(9) 2_574 . ?
C29 C30 Rb2 73.8(6) . . ?
C25 C30 Rb2 82.7(6) 2_574 . ?
C32 C30 Rb2 121.1(7) . . ?
C26 C31 Rb4 100.6(7) . . ?
C26 C31 Rb1 78.4(6) . 2_575 ?
Rb4 C31 Rb1 67.0(2) . 2_575 ?
C30 C32 Rb3 109.0(6) . . ?
C34 C33 O5 105.9(13) . . ?
C33 C34 C35 108.2(13) . . ?
C34 C35 C36 111.5(14) . . ?
O5 C36 C35 102.9(11) . . ?
O6 C37 C38 108.3(15) . . ?
C39 C38 C37 106.4(14) . . ?
C38 C39 C40 108.4(14) . . ?
O6 C40 C39 98.2(14) . . ?

loop_
_geom_bond_atom_site_label_1
_geom_bond_atom_site_label_2
_geom_bond_distance
_geom_bond_site_symmetry_2
_geom_bond_publ_flag
Rb1 O2 2.715(8) . ?
Rb1 O4 2.851(7) 2_574 ?
Rb1 O1 2.851(7) . ?
Rb1 C18 3.285(11) . ?
Rb1 C19 3.310(12) . ?
Rb1 C17 3.349(10) . ?
Rb1 C25 3.420(11) 2_574 ?
Rb1 C7 3.445(12) . ?
Rb1 C20 3.471(11) . ?
Rb1 C1 3.473(10) . ?
Rb1 C22 3.568(11) . ?
Rb1 C21 3.646(11) . ?
Rb2 O1 2.868(7) . ?
Rb2 O3 2.909(7) 2_575 ?
Rb2 C13 3.271(11) . ?
Rb2 C28 3.280(10) . ?
Rb2 C14 3.297(10) . ?
Rb2 C29 3.348(10) . ?
Rb2 C12 3.350(11) . ?
Rb2 C27 3.375(12) . ?
Rb2 C9 3.413(10) . ?
Rb2 C30 3.457(10) . ?
Rb2 C11 3.469(12) . ?
Rb2 C8 3.479(11) . ?
Rb3 O3 2.786(7) . ?
Rb3 O4 2.825(7) 2_574 ?
Rb3 O6 2.925(10) . ?
Rb3 O2 2.990(7) . ?
Rb3 C3 3.385(10) . ?
Rb3 C16 3.439(11) 2_574 ?
Rb3 C32 3.448(10) . ?
Rb3 C4 3.516(12) . ?
Rb3 C2 3.554(10) . ?
Rb3 C17 3.641(11) 2_574 ?
Rb3 Rb4 3.7976(15) 2_574 ?
Rb4 O4 2.755(7) . ?
Rb4 O1 2.851(6) . ?
Rb4 O3 2.864(7) 2_575 ?
Rb4 O5 3.003(7) . ?
Rb4 O2 3.018(7) 2_575 ?
Rb4 C23 3.505(11) . ?
Rb4 C9 3.517(11) . ?
Rb4 C15 3.647(11) . ?
Rb4 C31 3.710(13) . ?
Rb4 Rb3 3.7976(15) 2_575 ?
Rb4 Rb1 4.1035(17) 2_575 ?
O1 C1 1.333(11) . ?
O2 C9 1.314(12) 2_574 ?
O2 Rb4 3.018(7) 2_574 ?
O3 C17 1.345(13) 2_574 ?
O3 Rb4 2.864(7) 2_574 ?
O3 Rb2 2.909(7) 2_574 ?
O4 C25 1.331(12) . ?
O4 Rb3 2.825(7) 2_575 ?
O4 Rb1 2.851(7) 2_575 ?
O5 C36 1.443(13) . ?
O5 C33 1.524(17) . ?
O6 C37 1.46(2) . ?
O6 C40 1.52(2) . ?
C1 C2 1.395(14) . ?
C1 C6 1.429(14) . ?
C2 C3 1.433(14) . ?
C2 C7 1.497(14) . ?
C3 C4 1.388(15) . ?
C4 C5 1.396(15) . ?
C5 C6 1.379(14) . ?
C6 C8 1.557(15) . ?
C9 O2 1.314(12) 2_575 ?
C9 C10 1.441(15) . ?
C9 C14 1.442(15) . ?
C10 C11 1.400(15) . ?
C10 C15 1.534(16) . ?
C11 C12 1.413(16) . ?
C12 C13 1.392(16) . ?
C13 C14 1.390(15) . ?
C14 C16 1.543(14) . ?
C16 Rb3 3.439(11) 2_575 ?
C17 O3 1.345(13) 2_575 ?
C17 C18 1.428(15) . ?
C17 C22 1.431(15) . ?
C17 Rb3 3.641(11) 2_575 ?
C18 C19 1.347(15) . ?
C18 C23 1.507(15) . ?
C19 C20 1.497(18) . ?
C20 C21 1.438(19) . ?
C21 C22 1.380(16) . ?
C22 C24 1.499(18) . ?
C25 C30 1.459(14) 2_575 ?
C25 C26 1.466(15) . ?
C25 Rb1 3.420(11) 2_575 ?
C25 Rb2 3.579(10) 2_575 ?
C26 C27 1.422(16) 2_575 ?
C26 C31 1.502(15) . ?
C26 Rb2 3.542(11) 2_575 ?
C26 Rb1 3.724(11) 2_575 ?
C27 C26 1.422(16) 2_574 ?
C27 C28 1.428(17) . ?
C28 C29 1.361(15) . ?
C29 C30 1.396(14) . ?
C30 C25 1.459(14) 2_574 ?
C30 C32 1.511(15) . ?
C31 Rb1 3.723(12) 2_575 ?
C33 C34 1.407(19) . ?
C34 C35 1.46(2) . ?
C35 C36 1.477(19) . ?
C37 C38 1.49(2) . ?
C38 C39 1.45(2) . ?
C39 C40 1.61(2) . ?
